data_7716526
loop_
_publ_author_name
'Kirk, Ryan M.'
'Hill, Anthony F.'

_publ_section_title
;
 Electrophilic As-functionalisation of &#x3c3;-arsolido complexes.
;
_journal_issue 28
_journal_name_full 'Dalton transactions (Cambridge, England : 2003)'
_journal_page_first 11959
_journal_page_last 11969
_journal_paper_doi 10.1039/d4dt01371a
_journal_volume 53
_journal_year 2024
_chemical_formula_moiety 'C29 H22.998 As'
_chemical_formula_sum 'C29 H23 As'
_chemical_formula_weight 446.39
_space_group_crystal_system tetragonal
_space_group_IT_number 88
_space_group_name_Hall '-I 4ad'
_space_group_name_H-M_alt 'I 41/a :2'
_atom_sites_solution_hydrogens geom
_atom_sites_solution_primary dual
_audit_creation_date 2022-02-01
_audit_creation_method
;
Olex2 1.3
(compiled 2020.11.12 svn.r5f609507 for OlexSys, GUI svn.r6408)
;
_audit_update_record
;
2022-02-01 deposited with the CCDC.	2024-06-27 downloaded from the CCDC.
;
_cell_angle_alpha 90
_cell_angle_beta 90
_cell_angle_gamma 90
_cell_formula_units_Z 16
_cell_length_a 26.5014(2)
_cell_length_b 26.5014(2)
_cell_length_c 12.16700(10)
_cell_measurement_reflns_used 6296
_cell_measurement_temperature 150.00(10)
_cell_measurement_theta_max 71.3400
_cell_measurement_theta_min 5.1920
_cell_volume 8545.18(12)
_computing_cell_refinement 'CrysAlisPro 1.171.40.82a (Rigaku OD, 2020)'
_computing_data_collection 'CrysAlisPro 1.171.40.82a (Rigaku OD, 2020)'
_computing_data_reduction 'CrysAlisPro 1.171.40.82a (Rigaku OD, 2020)'
_computing_molecular_graphics 'Olex2 1.3 (Dolomanov et al., 2009)'
_computing_publication_material 'Olex2 1.3 (Dolomanov et al., 2009)'
_computing_structure_refinement 'SHELXL 2018/3 (Sheldrick, 2015)'
_computing_structure_solution 'SHELXT 2018/2 (Sheldrick, 2018)'
_diffrn_ambient_environment N~2~
_diffrn_ambient_temperature 150.00(10)
_diffrn_detector 'CCD plate'
_diffrn_detector_area_resol_mean 8.1297
_diffrn_detector_type EosS2
_diffrn_measured_fraction_theta_full 0.998
_diffrn_measured_fraction_theta_max 0.984
_diffrn_measurement_details
;
List of Runs (angles in degrees, time in seconds):

  # Type    Start    End  Width  t~exp~   \w     \q     \k     \f   Frames
#--------------------------------------------------------------------------
  1  \w     44.00  69.00   1.00    5.00    --   36.95 -99.00-120.00   25
  2  \w     31.00  85.00   1.00    5.00    --   36.95-125.00  60.00   54
  3  \w    -32.00  48.00   1.00    5.00    --   36.95 -38.00-180.00   80
  4  \w     41.00  69.00   1.00   25.00    --  111.00-111.00 150.00   28
  5  \w    140.00 174.00   1.00   25.00    --  111.00  38.00  60.00   34
  6  \w     45.00  70.00   1.00   25.00    --  111.00 -64.00-120.00   25
  7  \w    144.00 172.00   1.00   25.00    --  111.00 111.00-150.00   28
  8  \w    106.00 131.00   1.00   25.00    --  111.00 111.00-150.00   25
  9  \w     98.00 131.00   1.00   25.00    --  111.00 -64.00-120.00   33
 10  \w     93.00 133.00   1.00   25.00    --  111.00  38.00  60.00   40
 11  \w     55.00  90.00   1.00   25.00    --  111.00 -92.00-150.00   35
 12  \w     45.00  78.00   1.00   25.00    --  111.00 -92.00-180.00   33
 13  \w     46.00  72.00   1.00   25.00    --  111.00 -77.00 -60.00   26
 14  \w     90.00 121.00   1.00   25.00    --  111.00 -77.00 -60.00   31
 15  \w    131.00 177.00   1.00   25.00    --  111.00  77.00 -60.00   46
 16  \w    139.00 172.00   1.00   25.00    --  111.00  77.00 -90.00   33
;
_diffrn_measurement_device 'four-circle diffractometer'
_diffrn_measurement_device_type 'SuperNova, Dual, Cu at home/near, EosS2'
_diffrn_measurement_method '\w scans'
_diffrn_orient_matrix_type 'CrysAlisPro convention (1999,Acta A55,543-557)'
_diffrn_orient_matrix_UB_11 0.0530373000
_diffrn_orient_matrix_UB_12 -0.0066150000
_diffrn_orient_matrix_UB_13 0.0497497000
_diffrn_orient_matrix_UB_21 -0.0106024000
_diffrn_orient_matrix_UB_22 0.0433386000
_diffrn_orient_matrix_UB_23 0.0811535000
_diffrn_orient_matrix_UB_31 -0.0212619000
_diffrn_orient_matrix_UB_32 -0.0381732000
_diffrn_orient_matrix_UB_33 0.0835479000
_diffrn_radiation_monochromator mirror
_diffrn_radiation_probe x-ray
_diffrn_radiation_type 'Cu K\a'
_diffrn_radiation_wavelength 1.54184
_diffrn_reflns_av_R_equivalents 0.0137
_diffrn_reflns_av_unetI/netI 0.0168
_diffrn_reflns_Laue_measured_fraction_full 0.998
_diffrn_reflns_Laue_measured_fraction_max 0.984
_diffrn_reflns_limit_h_max 23
_diffrn_reflns_limit_h_min -32
_diffrn_reflns_limit_k_max 28
_diffrn_reflns_limit_k_min -32
_diffrn_reflns_limit_l_max 14
_diffrn_reflns_limit_l_min -14
_diffrn_reflns_number 11604
_diffrn_reflns_point_group_measured_fraction_full 0.998
_diffrn_reflns_point_group_measured_fraction_max 0.984
_diffrn_reflns_theta_full 67.684
_diffrn_reflns_theta_max 73.569
_diffrn_reflns_theta_min 3.998
_diffrn_source 'micro-focus sealed X-ray tube'
_diffrn_source_type 'SuperNova (Cu) X-ray Source'
_exptl_absorpt_coefficient_mu 2.230
_exptl_absorpt_correction_T_max 1.00000
_exptl_absorpt_correction_T_min 0.96719
_exptl_absorpt_correction_type multi-scan
_exptl_absorpt_process_details
;
CrysAlisPro 1.171.40.82a (Rigaku Oxford Diffraction, 2020)
Empirical absorption correction using spherical harmonics,
implemented in SCALE3 ABSPACK scaling algorithm.
;
_exptl_crystal_colour yellow
_exptl_crystal_colour_primary yellow
_exptl_crystal_density_diffrn 1.388
_exptl_crystal_description prism
_exptl_crystal_F_000 3680
_exptl_crystal_recrystallization_method 'Re-crystallisation from solvent: CH2Cl2/n-hexane'
_exptl_crystal_size_max 0.204
_exptl_crystal_size_mid 0.143
_exptl_crystal_size_min 0.083
_refine_diff_density_max 0.690
_refine_diff_density_min -0.304
_refine_diff_density_rms 0.058
_refine_ls_extinction_method none
_refine_ls_goodness_of_fit_ref 1.173
_refine_ls_hydrogen_treatment constr
_refine_ls_matrix_type full
_refine_ls_number_parameters 286
_refine_ls_number_reflns 4256
_refine_ls_number_restraints 5
_refine_ls_restrained_S_all 1.183
_refine_ls_R_factor_all 0.0411
_refine_ls_R_factor_gt 0.0399
_refine_ls_shift/su_max 0.001
_refine_ls_shift/su_mean 0.000
_refine_ls_structure_factor_coef Fsqd
_refine_ls_weighting_details 'w=1/[\s^2^(Fo^2^)+(0.0372P)^2^+19.0023P] where P=(Fo^2^+2Fc^2^)/3'
_refine_ls_weighting_scheme calc
_refine_ls_wR_factor_gt 0.0993
_refine_ls_wR_factor_ref 0.1001
_reflns_Friedel_coverage 0.000
_reflns_number_gt 4103
_reflns_number_total 4256
_reflns_threshold_expression 'I > 2\s(I)'
_cod_data_source_file d4dt01371a2.cif
_cod_data_source_block rmk_211_c_scale
_cod_depositor_comments 'Adding full bibliography for 7716522--7716529.cif.'
_cod_original_cell_volume 8545.18(15)
_cod_original_sg_symbol_H-M 'I 41/a'
_cod_database_code 7716526
_shelx_shelxl_version_number 2018/3
_chemical_oxdiff_formula C29H23As
_chemical_oxdiff_usercomment 'DCM/MeOH at -20'
_shelx_space_group_comment
;
The symmetry employed for this shelxl refinement is uniquely defined
by the following loop, which should always be used as a source of
symmetry information in preference to the above space-group names.
They are only intended as comments.
;
_reflns_odcompleteness_completeness 97.34
_reflns_odcompleteness_iscentric 1
_reflns_odcompleteness_theta 74.33
_olex2_refinement_description
;
1. Fixed Uiso
 At 1.2 times of:
  All C(H) groups
 At 1.5 times of:
  All C(H,H,H) groups
2. Restrained distances
 As1-C5 \\sim As1'-C5
 with sigma of 0.02
 As1-C1 \\sim As1'-C1'
 with sigma of 0.02
 C1-H1A \\sim C1'-H1A
 with sigma of 0.02
 As1-C2 \\sim As1'-C2
 with sigma of 0.02
 C1-H1B \\sim C1'-H1B
 with sigma of 0.02
 C1-H1C \\sim C1'-H1C
 with sigma of 0.02
 As1-H1A \\sim As1'-H1A
 with sigma of 0.04
 As1-H1B \\sim As1'-H1B
 with sigma of 0.04
 As1-H1C \\sim As1'-H1C
 with sigma of 0.04
 C5-C1 \\sim C5-C1'
 with sigma of 0.04
 C1-C2 \\sim C1'-C2
 with sigma of 0.04
3. Uiso/Uaniso restraints and constraints
Uanis(C1') = Uanis(C1)
4. Others
 Sof(As1')=Sof(C1')=Sof(H1'A)=Sof(H1'B)=Sof(H1'C)=1-FVAR(1)
 Sof(As1)=Sof(C1)=FVAR(1)
 Fixed Sof: H1A(0.88921) H1B(0.88921) H1C(0.88921)
5.a Aromatic/amide H refined with riding coordinates:
 C7(H7), C25(H25), C23(H23), C29(H29), C19(H19), C15(H15), C17(H17), C9(H9),
 C27(H27), C26(H26), C14(H14), C16(H16), C11(H11), C10(H10), C13(H13), C22(H22),
  C8(H8), C20(H20), C28(H28), C21(H21)
5.b Idealised Me refined as rotating group:
 C1(H1A,H1B,H1C), C1'(H1'A,H1'B,H1'C)
;
_ins_header
;
TITL RMK_211_C_scale in I4(1)/a 
REM I4(1)/a (#88 in standard setting)
CELL 1.54184  26.501388  26.501388  12.166972  90.0000  90.0000  90.0000
ZERR   16.00   0.000199   0.000199   0.000134   0.0000   0.0000   0.0000
LATT  2
SYMM -x+1/2,-y, z+1/2 
SYMM -y+3/4, x+1/4, z+1/4 
SYMM  y+3/4,-x+3/4, z+3/4 
SFAC C H As
UNIT 464.00 368.00 16.00
TREF
HKLF 4
END
;
_olex2_submission_special_instructions 'No special instructions were received'
_oxdiff_exptl_absorpt_empirical_details
;
Empirical correction (ABSPACK) includes:
- Absorption correction using spherical harmonics
- Frame scaling
;
_oxdiff_exptl_absorpt_empirical_full_max 1.060
_oxdiff_exptl_absorpt_empirical_full_min 0.943

loop_
_space_group_symop_operation_xyz
'x, y, z'
'-x+1/2, -y, z+1/2'
'-y+3/4, x+1/4, z+1/4'
'y+3/4, -x+3/4, z+3/4'
'x+1/2, y+1/2, z+1/2'
'-x+1, -y+1/2, z+1'
'-y+5/4, x+3/4, z+3/4'
'y+5/4, -x+5/4, z+5/4'
'-x, -y, -z'
'x-1/2, y, -z-1/2'
'y-3/4, -x-1/4, -z-1/4'
'-y-3/4, x-3/4, -z-3/4'
'-x+1/2, -y+1/2, -z+1/2'
'x, y+1/2, -z'
'y-1/4, -x+1/4, -z+1/4'
'-y-1/4, x-1/4, -z-1/4'

loop_
_atom_site_label
_atom_site_type_symbol
_atom_site_fract_x
_atom_site_fract_y
_atom_site_fract_z
_atom_site_U_iso_or_equiv
_atom_site_adp_type
_atom_site_occupancy
_atom_site_site_symmetry_order
_atom_site_calc_flag
_atom_site_refinement_flags_posn
_atom_site_refinement_flags_adp
_atom_site_refinement_flags_occupancy
_atom_site_disorder_assembly
_atom_site_disorder_group
As1 As 0.74422(2) 0.75981(2) 0.57838(3) 0.02590(12) Uani 0.8899(15) 1 d D . P A 1
C24 C 0.64919(9) 0.70777(9) 0.6477(2) 0.0278(5) Uani 1 1 d . . . . .
C4 C 0.70745(8) 0.66961(8) 0.5028(2) 0.0268(5) Uani 1 1 d . . . . .
C6 C 0.82095(9) 0.74487(8) 0.3991(2) 0.0292(5) Uani 1 1 d . . . . .
C7 C 0.86221(9) 0.76464(9) 0.4549(2) 0.0340(5) Uani 1 1 d . . . . .
H7 H 0.862254 0.764362 0.531357 0.041 Uiso 1 1 calc R U . . .
C5 C 0.69221(9) 0.70772(8) 0.5707(2) 0.0290(5) Uani 1 1 d D . . . .
C18 C 0.67938(9) 0.62122(9) 0.49249(19) 0.0281(5) Uani 1 1 d . . . . .
C25 C 0.64004(9) 0.66786(9) 0.7204(2) 0.0322(5) Uani 1 1 d . . . . .
H25 H 0.660935 0.639666 0.718874 0.039 Uiso 1 1 calc R U . . .
C3 C 0.75422(8) 0.67875(9) 0.4392(2) 0.0278(5) Uani 1 1 d . . . . .
C23 C 0.62820(9) 0.62089(10) 0.4666(2) 0.0331(5) Uani 1 1 d . . . . .
H23 H 0.611490 0.651293 0.455007 0.040 Uiso 1 1 calc R U . . .
C12 C 0.77584(9) 0.64034(8) 0.3635(2) 0.0277(5) Uani 1 1 d . . . . .
C29 C 0.61691(10) 0.74903(10) 0.6524(2) 0.0352(5) Uani 1 1 d . . . . .
H29 H 0.622512 0.776378 0.606116 0.042 Uiso 1 1 calc R U . . .
C19 C 0.70386(10) 0.57509(9) 0.5083(2) 0.0329(5) Uani 1 1 d . . . . .
H19 H 0.738189 0.574398 0.524133 0.040 Uiso 1 1 calc R U . . .
C1 C 0.71562(11) 0.81679(10) 0.4947(2) 0.0334(6) Uani 0.8899(15) 1 d D . P A 1
H1A H 0.695939 0.804061 0.434502 0.050 Uiso 0.8892 1 calc R U P A 1
H1B H 0.742505 0.837409 0.466717 0.050 Uiso 0.8892 1 calc R U P A 1
H1C H 0.694507 0.836635 0.542009 0.050 Uiso 0.8892 1 calc R U P A 1
C15 C 0.82003(11) 0.56951(10) 0.2224(2) 0.0418(6) Uani 1 1 d . . . . .
H15 H 0.834810 0.546271 0.175046 0.050 Uiso 1 1 calc R U . . .
C17 C 0.74731(10) 0.61749(9) 0.2806(2) 0.0337(5) Uani 1 1 d . . . . .
H17 H 0.713491 0.625970 0.271924 0.040 Uiso 1 1 calc R U . . .
C9 C 0.90412(10) 0.78581(10) 0.2858(3) 0.0403(6) Uani 1 1 d . . . . .
H9 H 0.931600 0.799300 0.248485 0.048 Uiso 1 1 calc R U . . .
C2 C 0.77679(9) 0.72391(9) 0.4572(2) 0.0298(5) Uani 1 1 d D . . . .
C27 C 0.56786(10) 0.71090(11) 0.7966(2) 0.0377(6) Uani 1 1 d . . . . .
H27 H 0.540850 0.711901 0.845335 0.045 Uiso 1 1 calc R U . . .
C26 C 0.60022(10) 0.66965(10) 0.7948(2) 0.0354(5) Uani 1 1 d . . . . .
H26 H 0.595238 0.643106 0.843608 0.042 Uiso 1 1 calc R U . . .
C14 C 0.84826(10) 0.59186(10) 0.3049(2) 0.0387(6) Uani 1 1 d . . . . .
H14 H 0.882083 0.583330 0.313267 0.046 Uiso 1 1 calc R U . . .
C16 C 0.76932(11) 0.58217(10) 0.2111(2) 0.0410(6) Uani 1 1 d . . . . .
H16 H 0.750027 0.566863 0.156683 0.049 Uiso 1 1 calc R U . . .
C11 C 0.82242(9) 0.74607(10) 0.2838(2) 0.0353(5) Uani 1 1 d . . . . .
H11 H 0.795510 0.732992 0.243832 0.042 Uiso 1 1 calc R U . . .
C10 C 0.86324(11) 0.76638(10) 0.2288(2) 0.0400(6) Uani 1 1 d . . . . .
H10 H 0.863297 0.767023 0.152409 0.048 Uiso 1 1 calc R U . . .
C13 C 0.82663(9) 0.62661(9) 0.3746(2) 0.0324(5) Uani 1 1 d . . . . .
H13 H 0.846021 0.641180 0.429875 0.039 Uiso 1 1 calc R U . . .
C22 C 0.60187(11) 0.57607(11) 0.4578(2) 0.0428(6) Uani 1 1 d . . . . .
H22 H 0.567779 0.576447 0.439699 0.051 Uiso 1 1 calc R U . . .
C8 C 0.90320(10) 0.78472(10) 0.3999(3) 0.0405(6) Uani 1 1 d . . . . .
H8 H 0.930324 0.797564 0.439469 0.049 Uiso 1 1 calc R U . . .
C20 C 0.67695(12) 0.53031(10) 0.5005(2) 0.0416(6) Uani 1 1 d . . . . .
H20 H 0.693282 0.499688 0.511852 0.050 Uiso 1 1 calc R U . . .
C28 C 0.57640(10) 0.75029(11) 0.7250(2) 0.0404(6) Uani 1 1 d . . . . .
H28 H 0.554853 0.777985 0.725305 0.048 Uiso 1 1 calc R U . . .
C21 C 0.62604(12) 0.53092(11) 0.4759(3) 0.0472(7) Uani 1 1 d . . . . .
H21 H 0.608134 0.500806 0.471616 0.057 Uiso 1 1 calc R U . . .
As1' As 0.72868(11) 0.76971(10) 0.5067(3) 0.0384(11) Uani 0.1101(15) 1 d D . P A 2
C1' C 0.7669(8) 0.7852(8) 0.6446(15) 0.0334(6) Uani 0.1101(15) 1 d D . P A 2
H1'A H 0.744777 0.782096 0.706764 0.050 Uiso 0.1101(15) 1 calc R U P A 2
H1'B H 0.779738 0.819074 0.641072 0.050 Uiso 0.1101(15) 1 calc R U P A 2
H1'C H 0.794462 0.762010 0.652213 0.050 Uiso 0.1101(15) 1 calc R U P A 2

loop_
_atom_site_aniso_label
_atom_site_aniso_U_11
_atom_site_aniso_U_22
_atom_site_aniso_U_33
_atom_site_aniso_U_23
_atom_site_aniso_U_13
_atom_site_aniso_U_12
As1 0.02591(16) 0.02203(16) 0.0298(2) -0.00263(12) -0.00063(12) -0.00307(10)
C24 0.0259(11) 0.0254(11) 0.0322(12) -0.0022(9) -0.0034(9) -0.0045(9)
C4 0.0240(10) 0.0237(10) 0.0329(12) 0.0028(9) -0.0045(9) -0.0008(8)
C6 0.0253(11) 0.0206(10) 0.0418(13) -0.0006(9) -0.0004(10) -0.0009(8)
C7 0.0306(12) 0.0294(12) 0.0420(14) -0.0025(10) -0.0034(10) -0.0061(9)
C5 0.0253(11) 0.0227(10) 0.0390(13) 0.0012(9) -0.0013(9) -0.0010(9)
C18 0.0330(12) 0.0260(11) 0.0253(11) -0.0004(9) -0.0019(9) -0.0058(9)
C25 0.0279(11) 0.0276(11) 0.0411(14) 0.0006(10) -0.0024(10) -0.0020(9)
C3 0.0242(11) 0.0254(11) 0.0339(12) 0.0011(9) -0.0052(9) -0.0015(9)
C23 0.0322(12) 0.0340(12) 0.0332(13) 0.0005(10) -0.0026(10) -0.0072(10)
C12 0.0287(11) 0.0223(10) 0.0319(12) 0.0019(9) -0.0007(9) -0.0031(9)
C29 0.0356(13) 0.0320(12) 0.0379(13) 0.0036(10) -0.0021(11) 0.0024(10)
C19 0.0422(13) 0.0264(11) 0.0302(12) 0.0013(9) -0.0012(10) -0.0029(10)
C1 0.0369(14) 0.0274(13) 0.0360(14) 0.0000(11) -0.0008(12) 0.0030(11)
C15 0.0496(16) 0.0358(13) 0.0399(15) -0.0044(11) 0.0069(12) 0.0055(12)
C17 0.0334(12) 0.0337(12) 0.0340(13) -0.0013(10) -0.0041(10) -0.0007(10)
C9 0.0322(13) 0.0291(12) 0.0597(17) 0.0029(12) 0.0045(12) -0.0058(10)
C2 0.0261(11) 0.0246(11) 0.0388(13) -0.0021(10) -0.0031(10) -0.0012(9)
C27 0.0324(13) 0.0455(15) 0.0351(13) -0.0055(11) -0.0008(10) -0.0047(11)
C26 0.0347(13) 0.0370(13) 0.0345(13) 0.0016(10) -0.0033(10) -0.0091(10)
C14 0.0346(13) 0.0328(13) 0.0486(15) 0.0003(11) 0.0048(11) 0.0040(10)
C16 0.0504(16) 0.0386(14) 0.0341(13) -0.0068(11) -0.0056(12) -0.0016(12)
C11 0.0294(12) 0.0343(12) 0.0422(14) 0.0008(11) -0.0036(11) -0.0043(10)
C10 0.0401(14) 0.0373(14) 0.0426(15) 0.0059(12) 0.0006(12) -0.0019(11)
C13 0.0295(12) 0.0255(11) 0.0422(14) -0.0007(10) -0.0039(10) -0.0023(9)
C22 0.0421(15) 0.0481(16) 0.0380(14) -0.0066(12) -0.0015(12) -0.0205(12)
C8 0.0322(13) 0.0371(14) 0.0521(16) -0.0041(12) -0.0030(12) -0.0102(11)
C20 0.0639(18) 0.0246(12) 0.0364(14) -0.0004(10) 0.0043(13) -0.0057(12)
C28 0.0347(13) 0.0394(14) 0.0471(15) -0.0051(12) 0.0009(12) 0.0089(11)
C21 0.0635(19) 0.0339(14) 0.0441(16) -0.0091(12) 0.0108(14) -0.0228(13)
As1' 0.0438(17) 0.0302(14) 0.041(2) 0.0033(11) 0.0008(14) -0.0026(11)
C1' 0.0369(14) 0.0274(13) 0.0360(14) 0.0000(11) -0.0008(12) 0.0030(11)

loop_
_atom_type_symbol
_atom_type_description
_atom_type_scat_dispersion_real
_atom_type_scat_dispersion_imag
_atom_type_scat_source
C C 0.0181 0.0091 'International Tables Vol C Tables 4.2.6.8 and 6.1.1.4'
H H 0.0000 0.0000 'International Tables Vol C Tables 4.2.6.8 and 6.1.1.4'
As As -0.9300 1.0051 'International Tables Vol C Tables 4.2.6.8 and 6.1.1.4'

loop_
_exptl_crystal_face_index_h
_exptl_crystal_face_index_k
_exptl_crystal_face_index_l
_exptl_crystal_face_perp_dist
8 15 0 0.0691
6 10 -6 0.0723
-5 -9 -6 0.0591
-8 -15 0 0.0716
7 12 5 0.0877
-4 -8 7 0.0844
-15 8 -1 0.0425
15 -8 1 0.0406
-6 16 0 0.0552
-15 1 4 0.0552

loop_
_geom_angle_atom_site_label_1
_geom_angle_atom_site_label_2
_geom_angle_atom_site_label_3
_geom_angle
_geom_angle_site_symmetry_1
_geom_angle_site_symmetry_3
_geom_angle_publ_flag
C5 As1 C1 104.18(11) . . ?
C5 As1 C2 86.07(10) . . ?
C2 As1 C1 98.79(11) . . ?
C25 C24 C5 122.3(2) . . ?
C29 C24 C5 120.2(2) . . ?
C29 C24 C25 117.5(2) . . ?
C5 C4 C18 122.7(2) . . ?
C5 C4 C3 116.3(2) . . ?
C3 C4 C18 121.0(2) . . ?
C7 C6 C2 122.1(2) . . ?
C7 C6 C11 117.3(2) . . ?
C11 C6 C2 120.6(2) . . ?
C6 C7 H7 119.1 . . ?
C8 C7 C6 121.7(3) . . ?
C8 C7 H7 119.1 . . ?
C24 C5 As1 120.95(17) . . ?
C24 C5 As1' 127.03(18) . . ?
C4 C5 As1 110.06(17) . . ?
C4 C5 C24 127.8(2) . . ?
C4 C5 As1' 102.86(19) . . ?
C23 C18 C4 120.8(2) . . ?
C23 C18 C19 118.6(2) . . ?
C19 C18 C4 120.7(2) . . ?
C24 C25 H25 119.4 . . ?
C26 C25 C24 121.1(2) . . ?
C26 C25 H25 119.4 . . ?
C4 C3 C12 122.3(2) . . ?
C2 C3 C4 115.4(2) . . ?
C2 C3 C12 122.3(2) . . ?
C18 C23 H23 119.5 . . ?
C22 C23 C18 121.0(3) . . ?
C22 C23 H23 119.5 . . ?
C17 C12 C3 122.3(2) . . ?
C17 C12 C13 118.5(2) . . ?
C13 C12 C3 119.2(2) . . ?
C24 C29 H29 119.3 . . ?
C24 C29 C28 121.4(2) . . ?
C28 C29 H29 119.3 . . ?
C18 C19 H19 120.0 . . ?
C20 C19 C18 120.0(3) . . ?
C20 C19 H19 120.0 . . ?
As1 C1 H1A 109.5 . . ?
As1 C1 H1B 109.5 . . ?
As1 C1 H1C 109.5 . . ?
H1A C1 H1B 109.5 . . ?
H1A C1 H1C 109.5 . . ?
H1B C1 H1C 109.5 . . ?
C14 C15 H15 120.3 . . ?
C14 C15 C16 119.3(3) . . ?
C16 C15 H15 120.3 . . ?
C12 C17 H17 119.9 . . ?
C16 C17 C12 120.2(2) . . ?
C16 C17 H17 119.9 . . ?
C10 C9 H9 120.7 . . ?
C10 C9 C8 118.6(3) . . ?
C8 C9 H9 120.7 . . ?
C6 C2 As1 121.88(17) . . ?
C6 C2 As1' 116.92(18) . . ?
C3 C2 As1 110.90(18) . . ?
C3 C2 C6 127.2(2) . . ?
C3 C2 As1' 109.02(19) . . ?
C26 C27 H27 120.5 . . ?
C28 C27 H27 120.5 . . ?
C28 C27 C26 119.0(3) . . ?
C25 C26 H26 119.8 . . ?
C27 C26 C25 120.3(2) . . ?
C27 C26 H26 119.8 . . ?
C15 C14 H14 119.7 . . ?
C13 C14 C15 120.5(3) . . ?
C13 C14 H14 119.7 . . ?
C15 C16 H16 119.7 . . ?
C17 C16 C15 120.5(3) . . ?
C17 C16 H16 119.7 . . ?
C6 C11 H11 119.5 . . ?
C10 C11 C6 121.0(2) . . ?
C10 C11 H11 119.5 . . ?
C9 C10 H10 119.5 . . ?
C11 C10 C9 121.0(3) . . ?
C11 C10 H10 119.5 . . ?
C12 C13 H13 119.5 . . ?
C14 C13 C12 120.9(2) . . ?
C14 C13 H13 119.5 . . ?
C23 C22 H22 120.0 . . ?
C21 C22 C23 120.0(3) . . ?
C21 C22 H22 120.0 . . ?
C7 C8 C9 120.4(3) . . ?
C7 C8 H8 119.8 . . ?
C9 C8 H8 119.8 . . ?
C19 C20 H20 119.8 . . ?
C21 C20 C19 120.4(3) . . ?
C21 C20 H20 119.8 . . ?
C29 C28 H28 119.7 . . ?
C27 C28 C29 120.7(2) . . ?
C27 C28 H28 119.7 . . ?
C22 C21 C20 120.0(2) . . ?
C22 C21 H21 120.0 . . ?
C20 C21 H21 120.0 . . ?
C2 As1' C5 85.61(14) . . ?
C2 As1' C1' 93.4(6) . . ?
C1' As1' C5 94.8(6) . . ?
As1' C1' H1'A 109.5 . . ?
As1' C1' H1'B 109.5 . . ?
As1' C1' H1'C 109.5 . . ?
H1'A C1' H1'B 109.5 . . ?
H1'A C1' H1'C 109.5 . . ?
H1'B C1' H1'C 109.5 . . ?

loop_
_geom_bond_atom_site_label_1
_geom_bond_atom_site_label_2
_geom_bond_distance
_geom_bond_site_symmetry_2
_geom_bond_publ_flag
As1 C5 1.953(2) . ?
As1 C1 1.973(3) . ?
As1 C2 1.955(3) . ?
C24 C5 1.476(3) . ?
C24 C25 1.400(3) . ?
C24 C29 1.390(3) . ?
C4 C5 1.366(3) . ?
C4 C18 1.488(3) . ?
C4 C3 1.481(3) . ?
C6 C7 1.390(3) . ?
C6 C2 1.476(3) . ?
C6 C11 1.403(4) . ?
C7 H7 0.9300 . ?
C7 C8 1.383(4) . ?
C5 As1' 2.059(4) . ?
C18 C23 1.393(3) . ?
C18 C19 1.397(3) . ?
C25 H25 0.9300 . ?
C25 C26 1.392(4) . ?
C3 C12 1.487(3) . ?
C3 C2 1.356(3) . ?
C23 H23 0.9300 . ?
C23 C22 1.382(4) . ?
C12 C17 1.398(3) . ?
C12 C13 1.401(3) . ?
C29 H29 0.9300 . ?
C29 C28 1.391(4) . ?
C19 H19 0.9300 . ?
C19 C20 1.388(4) . ?
C1 H1A 0.9600 . ?
C1 H1B 0.9600 . ?
C1 H1C 0.9600 . ?
C15 H15 0.9300 . ?
C15 C14 1.385(4) . ?
C15 C16 1.392(4) . ?
C17 H17 0.9300 . ?
C17 C16 1.390(4) . ?
C9 H9 0.9300 . ?
C9 C10 1.386(4) . ?
C9 C8 1.388(4) . ?
C2 As1' 1.860(4) . ?
C27 H27 0.9300 . ?
C27 C26 1.389(4) . ?
C27 C28 1.378(4) . ?
C26 H26 0.9300 . ?
C14 H14 0.9300 . ?
C14 C13 1.377(4) . ?
C16 H16 0.9300 . ?
C11 H11 0.9300 . ?
C11 C10 1.381(4) . ?
C10 H10 0.9300 . ?
C13 H13 0.9300 . ?
C22 H22 0.9300 . ?
C22 C21 1.375(5) . ?
C8 H8 0.9300 . ?
C20 H20 0.9300 . ?
C20 C21 1.382(5) . ?
C28 H28 0.9300 . ?
C21 H21 0.9300 . ?
As1' C1' 2.003(15) . ?
C1' H1'A 0.9600 . ?
C1' H1'B 0.9600 . ?
C1' H1'C 0.9600 . ?

loop_
_geom_torsion_atom_site_label_1
_geom_torsion_atom_site_label_2
_geom_torsion_atom_site_label_3
_geom_torsion_atom_site_label_4
_geom_torsion
_geom_torsion_site_symmetry_1
_geom_torsion_site_symmetry_2
_geom_torsion_site_symmetry_3
_geom_torsion_site_symmetry_4
_geom_torsion_publ_flag
C24 C25 C26 C27 1.5(4) . . . . ?
C24 C29 C28 C27 1.6(4) . . . . ?
C4 C18 C23 C22 -179.4(2) . . . . ?
C4 C18 C19 C20 178.8(2) . . . . ?
C4 C3 C12 C17 52.8(3) . . . . ?
C4 C3 C12 C13 -127.6(2) . . . . ?
C4 C3 C2 As1 7.4(3) . . . . ?
C4 C3 C2 C6 -174.4(2) . . . . ?
C4 C3 C2 As1' -24.8(3) . . . . ?
C6 C7 C8 C9 0.2(4) . . . . ?
C6 C2 As1' C5 -178.0(2) . . . . ?
C6 C2 As1' C1' -83.4(7) . . . . ?
C6 C11 C10 C9 0.5(4) . . . . ?
C7 C6 C2 As1 47.6(3) . . . . ?
C7 C6 C2 C3 -130.4(3) . . . . ?
C7 C6 C2 As1' 82.0(3) . . . . ?
C7 C6 C11 C10 -0.3(4) . . . . ?
C5 C24 C25 C26 177.7(2) . . . . ?
C5 C24 C29 C28 -179.3(2) . . . . ?
C5 C4 C18 C23 54.2(3) . . . . ?
C5 C4 C18 C19 -126.0(3) . . . . ?
C5 C4 C3 C12 178.9(2) . . . . ?
C5 C4 C3 C2 0.9(3) . . . . ?
C18 C4 C5 As1 171.10(18) . . . . ?
C18 C4 C5 C24 3.6(4) . . . . ?
C18 C4 C5 As1' -159.9(2) . . . . ?
C18 C4 C3 C12 -0.8(3) . . . . ?
C18 C4 C3 C2 -178.9(2) . . . . ?
C18 C23 C22 C21 0.7(4) . . . . ?
C18 C19 C20 C21 0.7(4) . . . . ?
C25 C24 C5 As1 -119.0(2) . . . . ?
C25 C24 C5 C4 47.3(4) . . . . ?
C25 C24 C5 As1' -153.0(2) . . . . ?
C25 C24 C29 C28 -1.3(4) . . . . ?
C3 C4 C5 As1 -8.6(3) . . . . ?
C3 C4 C5 C24 -176.1(2) . . . . ?
C3 C4 C5 As1' 20.4(3) . . . . ?
C3 C4 C18 C23 -126.1(3) . . . . ?
C3 C4 C18 C19 53.7(3) . . . . ?
C3 C12 C17 C16 179.3(2) . . . . ?
C3 C12 C13 C14 -178.8(2) . . . . ?
C3 C2 As1' C5 28.9(2) . . . . ?
C3 C2 As1' C1' 123.5(7) . . . . ?
C23 C18 C19 C20 -1.4(4) . . . . ?
C23 C22 C21 C20 -1.4(4) . . . . ?
C12 C3 C2 As1 -170.64(18) . . . . ?
C12 C3 C2 C6 7.5(4) . . . . ?
C12 C3 C2 As1' 157.2(2) . . . . ?
C12 C17 C16 C15 -0.7(4) . . . . ?
C29 C24 C5 As1 59.0(3) . . . . ?
C29 C24 C5 C4 -134.8(3) . . . . ?
C29 C24 C5 As1' 24.9(4) . . . . ?
C29 C24 C25 C26 -0.3(4) . . . . ?
C19 C18 C23 C22 0.7(4) . . . . ?
C19 C20 C21 C22 0.7(4) . . . . ?
C15 C14 C13 C12 -0.3(4) . . . . ?
C17 C12 C13 C14 0.7(4) . . . . ?
C2 C6 C7 C8 -179.3(2) . . . . ?
C2 C6 C11 C10 178.9(2) . . . . ?
C2 C3 C12 C17 -129.2(3) . . . . ?
C2 C3 C12 C13 50.3(3) . . . . ?
C26 C27 C28 C29 -0.3(4) . . . . ?
C14 C15 C16 C17 1.1(4) . . . . ?
C16 C15 C14 C13 -0.6(4) . . . . ?
C11 C6 C7 C8 0.0(4) . . . . ?
C11 C6 C2 As1 -131.7(2) . . . . ?
C11 C6 C2 C3 50.3(4) . . . . ?
C11 C6 C2 As1' -97.2(3) . . . . ?
C10 C9 C8 C7 -0.1(4) . . . . ?
C13 C12 C17 C16 -0.2(4) . . . . ?
C8 C9 C10 C11 -0.3(4) . . . . ?
C28 C27 C26 C25 -1.2(4) . . . . ?

loop_
_exptl_oxdiff_crystal_face_indexfrac_h
_exptl_oxdiff_crystal_face_indexfrac_k
_exptl_oxdiff_crystal_face_indexfrac_l
_exptl_oxdiff_crystal_face_x
_exptl_oxdiff_crystal_face_y
_exptl_oxdiff_crystal_face_z
8.3884 15.0168 -0.0053 0.3453 0.5614 -0.7520
5.5194 9.8153 -5.9682 -0.0691 -0.1175 -0.9907
-4.9534 -8.9373 -6.3516 -0.5196 -0.8503 -0.0842
-8.3810 -15.0069 -0.2976 -0.3600 -0.5857 0.7262
6.5382 11.7587 4.9196 0.5137 0.8395 -0.1769
-4.4441 -7.8821 6.7146 0.1505 0.2504 0.9564
-14.8580 8.3314 -1.1188 -0.8988 0.4278 -0.0956
14.8275 -8.3727 1.1389 0.8985 -0.4276 0.0995
-5.6407 16.2531 -0.0844 -0.4109 0.7573 -0.5076
-15.3225 0.8297 3.5745 -0.6403 0.4885 0.5928
